data_4063027
_journal_name_full Organometallics
_journal_year 2004
_chemical_formula_moiety 'C27 H29 N O2 P Pd, P F6'
_chemical_formula_sum 'C27 H29 F6 N O2 P2 Pd'
_chemical_formula_weight 681.85
_space_group_IT_number 19
_symmetry_cell_setting orthorhombic
_symmetry_space_group_name_Hall 'P 2ac 2ab'
_symmetry_space_group_name_H-M 'P 21 21 21'
_cell_angle_alpha 90.00
_cell_angle_beta 90.00
_cell_angle_gamma 90.00
_cell_formula_units_Z 4
_cell_length_a 9.8551(2)
_cell_length_b 13.81460(10)
_cell_length_c 21.6204(2)
_cell_measurement_temperature 298(2)
_cell_volume 2943.49(7)
_diffrn_ambient_temperature 298(2)
_exptl_crystal_density_diffrn 1.539
_cod_depositor_comments
;
The following automatic conversions were performed:
'_symmetry_cell_setting' value 'Orthorhombic' changed to 'orthorhombic'
according to '/home/saulius/struct/CIF-dictionaries/cif_core.dic'
dictionary named 'cif_core.dic' version 2.4.1 from 2010-06-29.

Automatic conversion script
Id: cif_fix_enum 1527 2010-12-29 10:47:43Z saulius 
;
_cod_database_code 4063027

loop_
_symmetry_equiv_pos_as_xyz
'x, y, z'
'-x+1/2, -y, z+1/2'
'-x, y+1/2, -z+1/2'
'x+1/2, -y+1/2, -z'

loop_
_atom_site_label
_atom_site_type_symbol
_atom_site_fract_x
_atom_site_fract_y
_atom_site_fract_z
_atom_site_U_iso_or_equiv
_atom_site_adp_type
_atom_site_occupancy
_atom_site_symmetry_multiplicity
_atom_site_calc_flag
_atom_site_refinement_flags
_atom_site_disorder_assembly
_atom_site_disorder_group
Pd1 Pd 0.46020(4) 0.50739(3) 0.11913(2) 0.06021(15) Uani 1 1 d . . .
P1 P 0.43480(16) 0.34482(10) 0.10945(7) 0.0552(4) Uani 1 1 d . . .
P2 P 0.2476(2) 0.91034(16) 0.08495(13) 0.1052(9) Uani 1 1 d . . .
F1 F 0.3063(10) 0.8424(5) 0.0350(4) 0.209(4) Uani 1 1 d . . .
F2 F 0.2009(9) 0.9737(4) 0.1381(3) 0.187(3) Uani 1 1 d . . .
F3 F 0.2905(6) 0.9966(5) 0.0442(3) 0.177(3) Uani 1 1 d . . .
F4 F 0.2007(7) 0.8187(3) 0.1216(2) 0.139(2) Uani 1 1 d . . .
F5 F 0.3916(7) 0.9077(6) 0.1154(5) 0.221(4) Uani 1 1 d . . .
F6 F 0.1059(7) 0.9175(6) 0.0583(5) 0.232(5) Uani 1 1 d . . .
O1 O 0.2777(4) 0.3129(3) 0.12411(16) 0.0586(10) Uani 1 1 d . . .
O2 O 0.0276(4) 0.5342(3) 0.1195(2) 0.0856(13) Uani 1 1 d . . .
N1 N 0.2520(5) 0.5312(3) 0.1066(2) 0.0596(13) Uani 1 1 d . . .
C1 C 0.2151(7) 0.3372(5) 0.1787(3) 0.0669(17) Uani 1 1 d . . .
C2 C 0.2103(8) 0.2698(7) 0.2259(4) 0.097(3) Uani 1 1 d . . .
H2A H 0.2570 0.2117 0.2216 0.116 Uiso 1 1 calc R . .
C3 C 0.1385(11) 0.2868(10) 0.2783(5) 0.135(4) Uani 1 1 d . . .
H3A H 0.1376 0.2416 0.3101 0.162 Uiso 1 1 calc R . .
C4 C 0.0690(11) 0.3698(10) 0.2835(4) 0.125(4) Uani 1 1 d . . .
H4A H 0.0191 0.3809 0.3193 0.150 Uiso 1 1 calc R . .
C5 C 0.0689(8) 0.4400(7) 0.2372(4) 0.099(3) Uani 1 1 d . . .
H5A H 0.0181 0.4964 0.2414 0.118 Uiso 1 1 calc R . .
C6 C 0.1476(6) 0.4234(6) 0.1842(3) 0.0687(17) Uani 1 1 d . . .
C7 C 0.1493(5) 0.4957(5) 0.1355(3) 0.0658(16) Uani 1 1 d . . .
C8 C 0.0536(9) 0.6074(6) 0.0717(4) 0.099(2) Uani 1 1 d . . .
H8A H 0.0310 0.6717 0.0866 0.119 Uiso 1 1 calc R . .
H8B H 0.0010 0.5942 0.0348 0.119 Uiso 1 1 calc R . .
C9 C 0.2068(8) 0.5990(5) 0.0585(4) 0.081(2) Uani 1 1 d . . .
H9A H 0.2501 0.6620 0.0651 0.097 Uiso 1 1 calc R . .
C10 C 0.2458(8) 0.5601(6) -0.0055(3) 0.092(2) Uani 1 1 d . . .
H10A H 0.3435 0.5471 -0.0046 0.111 Uiso 1 1 calc R . .
C11 C 0.2216(12) 0.6372(8) -0.0551(5) 0.151(4) Uani 1 1 d . . .
H11A H 0.2786 0.6922 -0.0472 0.226 Uiso 1 1 calc R . .
H11B H 0.1282 0.6568 -0.0543 0.226 Uiso 1 1 calc R . .
H11C H 0.2429 0.6108 -0.0951 0.226 Uiso 1 1 calc R . .
C12 C 0.1743(8) 0.4638(5) -0.0201(4) 0.095(2) Uani 1 1 d . . .
H12A H 0.2130 0.4360 -0.0568 0.143 Uiso 1 1 calc R . .
H12B H 0.0793 0.4752 -0.0266 0.143 Uiso 1 1 calc R . .
H12C H 0.1860 0.4199 0.0140 0.143 Uiso 1 1 calc R . .
C13 C 0.5319(8) 0.2644(5) 0.1571(3) 0.0724(18) Uani 1 1 d . . .
C14 C 0.6072(9) 0.3003(7) 0.2048(3) 0.107(3) Uani 1 1 d . . .
H14A H 0.6089 0.3666 0.2123 0.129 Uiso 1 1 calc R . .
C15 C 0.6809(14) 0.2385(13) 0.2419(5) 0.173(6) Uani 1 1 d . . .
H15A H 0.7333 0.2633 0.2739 0.208 Uiso 1 1 calc R . .
C16 C 0.6773(15) 0.1416(13) 0.2319(6) 0.168(7) Uani 1 1 d . . .
H16A H 0.7282 0.1006 0.2569 0.201 Uiso 1 1 calc R . .
C17 C 0.5992(15) 0.1031(10) 0.1852(5) 0.181(7) Uani 1 1 d . . .
H17A H 0.5948 0.0366 0.1790 0.217 Uiso 1 1 calc R . .
C18 C 0.5286(11) 0.1651(6) 0.1485(4) 0.119(3) Uani 1 1 d . . .
H18A H 0.4763 0.1400 0.1166 0.142 Uiso 1 1 calc R . .
C19 C 0.4403(6) 0.3028(4) 0.0306(2) 0.0482(12) Uani 1 1 d . . .
C20 C 0.5122(6) 0.3545(4) -0.0123(3) 0.0623(16) Uani 1 1 d . . .
H20A H 0.5621 0.4083 0.0000 0.075 Uiso 1 1 calc R . .
C21 C 0.5109(7) 0.3266(5) -0.0745(3) 0.0720(18) Uani 1 1 d . . .
H21A H 0.5599 0.3615 -0.1037 0.086 Uiso 1 1 calc R . .
C22 C 0.4377(7) 0.2486(5) -0.0917(3) 0.0747(19) Uani 1 1 d . . .
H22A H 0.4362 0.2303 -0.1330 0.090 Uiso 1 1 calc R . .
C23 C 0.3655(8) 0.1960(5) -0.0494(3) 0.081(2) Uani 1 1 d . . .
H23A H 0.3153 0.1426 -0.0621 0.097 Uiso 1 1 calc R . .
C24 C 0.3671(7) 0.2217(4) 0.0114(3) 0.0682(17) Uani 1 1 d . . .
H24A H 0.3194 0.1851 0.0403 0.082 Uiso 1 1 calc R . .
C25 C 0.6725(7) 0.5252(6) 0.1252(4) 0.101(3) Uani 1 1 d . . .
H25A H 0.7185 0.4873 0.1565 0.122 Uiso 1 1 calc R . .
H25B H 0.7214 0.5280 0.0863 0.122 Uiso 1 1 calc R . .
C26 C 0.6147(9) 0.6081(7) 0.1443(6) 0.138(4) Uani 1 1 d . . .
H26A H 0.6213 0.6165 0.1892 0.165 Uiso 1 1 calc R . .
C27 C 0.5258(9) 0.6604(6) 0.1211(5) 0.119(3) Uani 1 1 d . . .
H27A H 0.5470 0.6900 0.0816 0.143 Uiso 1 1 calc R . .
H27B H 0.4774 0.7030 0.1491 0.143 Uiso 1 1 calc R . .

loop_
_atom_site_aniso_label
_atom_site_aniso_U_11
_atom_site_aniso_U_22
_atom_site_aniso_U_33
_atom_site_aniso_U_23
_atom_site_aniso_U_13
_atom_site_aniso_U_12
Pd1 0.0425(2) 0.0639(3) 0.0742(3) -0.0232(3) 0.0006(2) -0.0045(2)
P1 0.0513(9) 0.0595(8) 0.0548(9) -0.0103(7) -0.0025(7) 0.0009(7)
P2 0.0892(18) 0.0716(14) 0.155(2) 0.0418(14) 0.0444(16) 0.0205(11)
F1 0.282(10) 0.119(5) 0.225(7) 0.010(5) 0.155(8) 0.017(6)
F2 0.232(8) 0.112(5) 0.219(7) -0.044(4) 0.063(6) -0.022(5)
F3 0.166(5) 0.110(4) 0.257(7) 0.097(5) 0.071(5) 0.019(4)
F4 0.186(5) 0.083(3) 0.149(4) 0.033(3) 0.054(4) 0.001(3)
F5 0.122(6) 0.244(9) 0.298(10) 0.056(8) -0.019(7) 0.026(5)
F6 0.103(5) 0.245(9) 0.348(12) 0.144(9) -0.048(6) -0.029(5)
O1 0.056(2) 0.068(2) 0.052(2) -0.0065(19) 0.006(2) -0.0069(18)
O2 0.049(2) 0.096(3) 0.111(3) -0.017(3) -0.004(3) 0.014(2)
N1 0.046(3) 0.061(3) 0.072(3) -0.017(2) -0.007(3) -0.001(2)
C1 0.055(4) 0.094(5) 0.052(4) -0.005(3) 0.006(3) -0.012(4)
C2 0.078(6) 0.133(7) 0.079(5) 0.019(5) 0.014(4) -0.007(5)
C3 0.093(8) 0.222(13) 0.091(7) 0.041(8) 0.019(6) -0.001(8)
C4 0.093(8) 0.216(12) 0.066(5) -0.010(7) 0.021(5) -0.004(8)
C5 0.066(5) 0.146(7) 0.083(5) -0.036(5) 0.014(4) -0.006(5)
C6 0.047(4) 0.103(5) 0.056(4) -0.023(4) 0.002(3) -0.008(4)
C7 0.039(3) 0.076(4) 0.082(4) -0.033(4) -0.007(3) 0.007(4)
C8 0.071(5) 0.098(6) 0.129(7) -0.009(5) -0.020(5) 0.024(5)
C9 0.064(5) 0.061(4) 0.118(6) 0.003(4) -0.011(4) 0.006(3)
C10 0.083(6) 0.101(6) 0.094(5) 0.004(5) -0.009(5) 0.006(5)
C11 0.141(10) 0.153(10) 0.158(9) 0.076(8) 0.000(8) 0.011(8)
C12 0.091(6) 0.103(6) 0.092(5) -0.015(4) -0.018(4) 0.008(5)
C13 0.081(5) 0.090(5) 0.046(3) -0.002(3) 0.002(4) 0.026(4)
C14 0.103(7) 0.157(8) 0.062(5) 0.017(5) -0.018(4) 0.003(6)
C15 0.153(11) 0.29(2) 0.081(7) 0.054(11) -0.039(7) 0.050(13)
C16 0.154(12) 0.251(16) 0.098(9) 0.066(11) 0.021(8) 0.118(13)
C17 0.272(18) 0.203(12) 0.067(6) 0.025(7) 0.007(8) 0.138(12)
C18 0.175(10) 0.113(7) 0.067(4) 0.006(4) -0.012(6) 0.066(7)
C19 0.045(3) 0.048(3) 0.052(3) -0.010(2) -0.002(3) 0.000(3)
C20 0.059(4) 0.061(3) 0.067(4) -0.009(3) 0.002(3) -0.009(3)
C21 0.063(4) 0.092(5) 0.060(4) 0.001(3) 0.015(3) -0.002(4)
C22 0.071(5) 0.091(5) 0.062(4) -0.026(3) -0.002(4) 0.002(4)
C23 0.087(5) 0.085(5) 0.069(4) -0.029(4) 0.002(4) -0.031(4)
C24 0.077(5) 0.056(4) 0.071(4) -0.009(3) 0.007(4) -0.013(3)
C25 0.050(4) 0.097(6) 0.157(7) -0.029(6) -0.001(4) -0.014(4)
C26 0.066(6) 0.093(7) 0.254(13) -0.066(8) -0.032(7) -0.025(5)
C27 0.059(5) 0.081(5) 0.217(11) -0.019(6) 0.015(7) -0.018(4)

loop_
_geom_bond_atom_site_label_1
_geom_bond_atom_site_label_2
_geom_bond_distance
_geom_bond_site_symmetry_2
_geom_bond_publ_flag
Pd1 N1 2.096(5) . ?
Pd1 C25 2.111(7) . ?
Pd1 C26 2.132(7) . ?
Pd1 C27 2.211(7) . ?
Pd1 P1 2.2693(15) . ?
P1 O1 1.641(4) . ?
P1 C13 1.792(7) . ?
P1 C19 1.802(5) . ?
P2 F6 1.513(7) . ?
P2 F2 1.515(6) . ?
P2 F3 1.542(5) . ?
P2 F1 1.543(7) . ?
P2 F4 1.563(5) . ?
P2 F5 1.565(8) . ?
O1 C1 1.374(7) . ?
O2 C7 1.357(7) . ?
O2 C8 1.469(9) . ?
N1 C7 1.287(7) . ?
N1 C9 1.469(8) . ?
C1 C6 1.370(9) . ?
C1 C2 1.380(10) . ?
C2 C3 1.356(12) . ?
C3 C4 1.340(14) . ?
C4 C5 1.394(13) . ?
C5 C6 1.403(9) . ?
C6 C7 1.451(9) . ?
C8 C9 1.541(11) . ?
C9 C10 1.533(10) . ?
C10 C11 1.530(11) . ?
C10 C12 1.539(10) . ?
C13 C14 1.363(10) . ?
C13 C18 1.385(10) . ?
C14 C15 1.378(13) . ?
C15 C16 1.356(18) . ?
C16 C17 1.375(19) . ?
C17 C18 1.359(12) . ?
C19 C20 1.368(8) . ?
C19 C24 1.396(7) . ?
C20 C21 1.400(8) . ?
C21 C22 1.348(9) . ?
C22 C23 1.368(9) . ?
C23 C24 1.362(8) . ?
C25 C26 1.344(11) . ?
C26 C27 1.242(12) . ?
